data_4312919
loop_
_publ_author_name
'Elisabetta Berti'
'Andrea Caneschi'
'Carole Daiguebonne'
'Paolo Dapporto'
'Mauro Formica'
'Vieri Fusi'
'Luca Giorgi'
'Annalisa Guerri'
'Mauro Micheloni'
'Paola Paoli'
'Roberto Pontellini'
'Patrizia Rossi'

_publ_contact_author 'Fusi Vieri'
_publ_contact_author_address
;
   Institute of Chemical Science
   University of Urbino
   P.zza Rinascimento, 6
   61029 Urbino, ITALY
;
_publ_contact_author_email vieri@chim.uniurb.it
_publ_section_title
;
 Ni(II), Cu(II), and Zn(II) Dinuclear Metal Complexes with an Aza-Phenolic
 Ligand: Crystal Structures, Magnetic Properties, and Solution Studies
;
_journal_name_full 'Inorganic Chemistry'
_journal_page_first 348
_journal_page_last 357
_journal_paper_doi 10.1021/ic0204070
_journal_volume 42
_journal_year 2003
_chemical_formula_moiety '(Cu 2+)2, (C11 H18 N3 O 1-)2, (Cl O4 1-)2'
_chemical_formula_sum 'C22 H36 Cl2 Cu2 N6 O10'
_chemical_formula_weight 742.54
_chemical_name_systematic
;
  ?
;
_space_group_IT_number 2
_symmetry_cell_setting triclinic
_symmetry_space_group_name_Hall '-P 1'
_symmetry_space_group_name_H-M 'P -1'
_atom_sites_solution_hydrogens geom
_atom_sites_solution_primary direct
_atom_sites_solution_secondary difmap
_audit_creation_method SHELXL-97
_cell_angle_alpha 88.13(17)
_cell_angle_beta 84.86(16)
_cell_angle_gamma 88.96(11)
_cell_formula_units_Z 2
_cell_length_a 8.992(15)
_cell_length_b 9.615(8)
_cell_length_c 16.65(4)
_cell_measurement_reflns_used 29129
_cell_measurement_temperature 80(2)
_cell_measurement_theta_max 28.47
_cell_measurement_theta_min 3.09
_cell_volume 1433(4)
_computing_data_collection 'Collect (Nonius BV, 1997-2000)'
_computing_data_reduction 'EvaldCCD (Nonius, 1998)'
_computing_molecular_graphics 'ORTEP-3 (Farruggia, 1997)'
_computing_publication_material 'PARST97 (Nardelli, 1997)'
_computing_structure_refinement 'SHELXL-97 (Sheldrick, 1997)'
_computing_structure_solution 'SHELXS-97 (Sheldrick, 1990)'
_diffrn_ambient_temperature 80(2)
_diffrn_measured_fraction_theta_full 0.916
_diffrn_measured_fraction_theta_max 0.916
_diffrn_measurement_device_type 'Nonius KappaCCD'
_diffrn_measurement_method CCD
_diffrn_radiation_monochromator graphite
_diffrn_radiation_source 'fine-focus sealed tube'
_diffrn_radiation_type MoK\a
_diffrn_radiation_wavelength 0.71069
_diffrn_reflns_av_R_equivalents 0.0000
_diffrn_reflns_av_sigmaI/netI 0.1303
_diffrn_reflns_limit_h_max 11
_diffrn_reflns_limit_h_min -11
_diffrn_reflns_limit_k_max 12
_diffrn_reflns_limit_k_min -12
_diffrn_reflns_limit_l_max 21
_diffrn_reflns_limit_l_min -21
_diffrn_reflns_number 29129
_diffrn_reflns_theta_full 28.47
_diffrn_reflns_theta_max 28.47
_diffrn_reflns_theta_min 3.09
_exptl_absorpt_coefficient_mu 1.736
_exptl_crystal_colour green
_exptl_crystal_density_diffrn 1.721
_exptl_crystal_density_meas ?
_exptl_crystal_density_method 'not measured'
_exptl_crystal_description parallelepiped
_exptl_crystal_F_000 764
_exptl_crystal_size_max 0.5
_exptl_crystal_size_mid 0.4
_exptl_crystal_size_min 0.3
_refine_diff_density_max 3.509
_refine_diff_density_min -1.864
_refine_diff_density_rms 0.350
_refine_ls_extinction_coef 0.0000(17)
_refine_ls_extinction_expression Fc^*^=kFc[1+0.001xFc^2^\l^3^/sin(2\q)]^-1/4^
_refine_ls_extinction_method SHELXL
_refine_ls_goodness_of_fit_ref 1.242
_refine_ls_hydrogen_treatment noref
_refine_ls_matrix_type full
_refine_ls_number_parameters 381
_refine_ls_number_reflns 29129
_refine_ls_number_restraints 0
_refine_ls_restrained_S_all 1.242
_refine_ls_R_factor_all 0.2085
_refine_ls_R_factor_gt 0.1214
_refine_ls_shift/su_max 0.843
_refine_ls_shift/su_mean 0.002
_refine_ls_structure_factor_coef Fsqd
_refine_ls_weighting_details 'calc w=1/[\s^2^(Fo^2^)+(0.2000P)^2^+0.0000P] where P=(Fo^2^+2Fc^2^)/3'
_refine_ls_weighting_scheme calc
_refine_ls_wR_factor_gt 0.3121
_refine_ls_wR_factor_ref 0.3838
_reflns_number_gt 16104
_reflns_number_total 29129
_reflns_threshold_expression >2sigma(I)
_cod_data_source_file ic0204070_3.cif
_cod_data_source_block 2'
_cod_depositor_comments
;
The following automatic conversions were performed:

'_exptl_crystal_density_meas' value 'not measured' was changed to '?'
- the value is perceived as not measured.

Automatic conversion script
Id: cif_fix_values 3008 2015-01-20 13:52:24Z robertas 
;
_cod_database_code 4312919

loop_
_symmetry_equiv_pos_as_xyz
'x, y, z'
'-x, -y, -z'

loop_
_atom_site_label
_atom_site_type_symbol
_atom_site_fract_x
_atom_site_fract_y
_atom_site_fract_z
_atom_site_U_iso_or_equiv
_atom_site_adp_type
_atom_site_occupancy
_atom_site_symmetry_multiplicity
_atom_site_calc_flag
_atom_site_refinement_flags
_atom_site_disorder_assembly
_atom_site_disorder_group
Cu1 Cu 0.47459(7) 0.08522(7) -0.07792(4) 0.0160(2) Uani 1 1 d . . .
O1 O 0.3591(4) -0.0431(5) 0.0112(2) 0.0187(9) Uani 1 1 d . . .
C1 C 0.2479(6) -0.1243(7) -0.0078(4) 0.0191(13) Uani 1 1 d . . .
C2 C 0.2256(6) -0.2493(7) 0.0324(4) 0.0201(13) Uani 1 1 d . . .
H2 H 0.2793 -0.2741 0.0760 0.024 Uiso 1 1 calc R . .
C3 C 0.1226(7) -0.3373(6) 0.0071(4) 0.0216(13) Uani 1 1 d . . .
H3 H 0.1094 -0.4237 0.0333 0.026 Uiso 1 1 calc R . .
C4 C 0.0345(7) -0.3011(7) -0.0581(4) 0.0218(13) Uani 1 1 d . . .
H4 H -0.0314 -0.3643 -0.0760 0.026 Uiso 1 1 calc R . .
C5 C 0.0492(6) -0.1734(7) -0.0931(4) 0.0198(13) Uani 1 1 d . . .
H5 H -0.0104 -0.1457 -0.1337 0.024 Uiso 1 1 calc R . .
C6 C 0.1532(6) -0.0836(6) -0.0684(4) 0.0160(12) Uani 1 1 d . . .
C7 C 0.1521(6) 0.0593(6) -0.0994(4) 0.0177(12) Uani 1 1 d . . .
H7A H 0.1335 0.1211 -0.0546 0.021 Uiso 1 1 calc R . .
H7B H 0.0708 0.0720 -0.1336 0.021 Uiso 1 1 calc R . .
N1 N 0.2951(5) 0.0987(5) -0.1466(3) 0.0178(11) Uani 1 1 d . . .
N2 N 0.5795(6) -0.0183(6) -0.1744(3) 0.0241(12) Uani 1 1 d . . .
H2A H 0.6736 0.0117 -0.1851 0.029 Uiso 1 1 calc R . .
H2B H 0.5829 -0.1104 -0.1629 0.029 Uiso 1 1 calc R . .
C8 C 0.3264(6) 0.0116(7) -0.2175(4) 0.0187(13) Uani 1 1 d . . .
H8A H 0.2695 0.0470 -0.2608 0.022 Uiso 1 1 calc R . .
H8B H 0.2951 -0.0829 -0.2038 0.022 Uiso 1 1 calc R . .
C9 C 0.4912(6) 0.0111(7) -0.2460(3) 0.0190(13) Uani 1 1 d . . .
H9A H 0.5128 -0.0598 -0.2857 0.023 Uiso 1 1 calc R . .
H9B H 0.5185 0.1007 -0.2709 0.023 Uiso 1 1 calc R . .
N3 N 0.4185(6) 0.2870(6) -0.0484(3) 0.0236(12) Uani 1 1 d . . .
H3A H 0.3939 0.2912 0.0051 0.028 Uiso 1 1 calc R . .
H3B H 0.4971 0.3425 -0.0614 0.028 Uiso 1 1 calc R . .
C10 C 0.2875(7) 0.3364(6) -0.0937(4) 0.0221(13) Uani 1 1 d . . .
H10A H 0.2996 0.4333 -0.1107 0.027 Uiso 1 1 calc R . .
H10B H 0.1953 0.3282 -0.0591 0.027 Uiso 1 1 calc R . .
C11 C 0.2817(7) 0.2458(6) -0.1678(4) 0.0197(13) Uani 1 1 d . . .
H11A H 0.1880 0.2632 -0.1913 0.024 Uiso 1 1 calc R . .
H11B H 0.3622 0.2715 -0.2080 0.024 Uiso 1 1 calc R . .
Cu2 Cu 0.01471(7) -0.41195(7) -0.42345(4) 0.0142(2) Uani 1 1 d . . .
O2 O 0.1447(4) -0.5381(4) -0.5098(2) 0.0152(9) Uani 1 1 d . . .
C12 C 0.2618(6) -0.6185(6) -0.4890(4) 0.0185(13) Uani 1 1 d . . .
C13 C 0.3023(6) -0.7423(6) -0.5299(4) 0.0174(13) Uani 1 1 d . . .
H13 H 0.2554 -0.7652 -0.5751 0.021 Uiso 1 1 calc R . .
C14 C 0.4150(6) -0.8309(7) -0.5012(4) 0.0208(13) Uani 1 1 d . . .
H14 H 0.4366 -0.9152 -0.5260 0.025 Uiso 1 1 calc R . .
C15 C 0.4936(6) -0.7954(6) -0.4375(4) 0.0184(13) Uani 1 1 d . . .
H15 H 0.5661 -0.8557 -0.4191 0.022 Uiso 1 1 calc R . .
C16 C 0.4629(6) -0.6678(7) -0.4011(4) 0.0178(12) Uani 1 1 d . . .
H16 H 0.5173 -0.6425 -0.3590 0.021 Uiso 1 1 calc R . .
C17 C 0.3511(6) -0.5771(6) -0.4269(4) 0.0158(12) Uani 1 1 d . . .
C18 C 0.3399(6) -0.4324(6) -0.3976(4) 0.0166(12) Uani 1 1 d . . .
H18A H 0.3629 -0.3691 -0.4434 0.020 Uiso 1 1 calc R . .
H18B H 0.4161 -0.4214 -0.3607 0.020 Uiso 1 1 calc R . .
N4 N 0.1908(5) -0.3883(5) -0.3555(3) 0.0163(10) Uani 1 1 d . . .
N5 N 0.0423(5) -0.2071(5) -0.4559(3) 0.0206(11) Uani 1 1 d . . .
H5A H 0.0572 -0.1966 -0.5099 0.025 Uiso 1 1 calc R . .
H5B H -0.0393 -0.1571 -0.4387 0.025 Uiso 1 1 calc R . .
C19 C 0.1930(7) -0.2379(7) -0.3405(4) 0.0236(14) Uani 1 1 d . . .
H19A H 0.2867 -0.2144 -0.3200 0.028 Uiso 1 1 calc R . .
H19B H 0.1123 -0.2137 -0.3005 0.028 Uiso 1 1 calc R . .
C20 C 0.1755(7) -0.1594(7) -0.4173(4) 0.0263(15) Uani 1 1 d . . .
H20A H 0.2644 -0.1724 -0.4540 0.032 Uiso 1 1 calc R . .
H20B H 0.1644 -0.0609 -0.4069 0.032 Uiso 1 1 calc R . .
N6 N -0.0796(6) -0.5095(6) -0.3250(3) 0.0236(12) Uani 1 1 d . . .
H6A H -0.1773 -0.4866 -0.3181 0.028 Uiso 1 1 calc R . .
H6B H -0.0712 -0.6022 -0.3304 0.028 Uiso 1 1 calc R . .
C21 C 0.1648(6) -0.4663(7) -0.2790(4) 0.0224(14) Uani 1 1 d . . .
H21A H 0.2179 -0.4237 -0.2382 0.027 Uiso 1 1 calc R . .
H21B H 0.2020 -0.5611 -0.2852 0.027 Uiso 1 1 calc R . .
C22 C -0.0021(6) -0.4670(7) -0.2529(4) 0.0221(14) Uani 1 1 d . . .
H22A H -0.0232 -0.5326 -0.2080 0.027 Uiso 1 1 calc R . .
H22B H -0.0362 -0.3752 -0.2363 0.027 Uiso 1 1 calc R . .
Cl1 Cl 0.58726(15) -0.39564(16) -0.18270(9) 0.0204(3) Uani 1 1 d . . .
O3 O 0.4437(5) -0.3326(6) -0.1585(4) 0.0392(13) Uani 1 1 d . . .
O4 O 0.6322(6) -0.3531(6) -0.2637(3) 0.0432(14) Uani 1 1 d . . .
O5 O 0.6933(6) -0.3503(10) -0.1298(3) 0.077(3) Uani 1 1 d . . .
O6 O 0.5814(7) -0.5406(6) -0.1809(5) 0.067(2) Uani 1 1 d . . .
Cl2 Cl -0.10935(15) -0.89527(16) -0.31706(9) 0.0203(3) Uani 1 1 d . . .
O7 O 0.0242(5) -0.8237(5) -0.3407(3) 0.0326(12) Uani 1 1 d . . .
O8 O -0.0740(6) -1.0005(5) -0.2603(3) 0.0385(13) Uani 1 1 d . . .
O9 O -0.2230(5) -0.8015(5) -0.2808(3) 0.0342(12) Uani 1 1 d . . .
O10 O -0.1640(5) -0.9568(5) -0.3873(3) 0.0289(11) Uani 1 1 d . . .

loop_
_atom_site_aniso_label
_atom_site_aniso_U_11
_atom_site_aniso_U_22
_atom_site_aniso_U_33
_atom_site_aniso_U_23
_atom_site_aniso_U_13
_atom_site_aniso_U_12
Cu1 0.0210(4) 0.0113(4) 0.0161(4) -0.0007(3) -0.0041(3) -0.0022(3)
O1 0.021(2) 0.020(2) 0.017(2) 0.0035(18) -0.0070(16) -0.0063(16)
C1 0.019(3) 0.016(3) 0.023(3) -0.004(3) -0.001(2) -0.002(2)
C2 0.016(3) 0.017(3) 0.027(4) 0.004(3) -0.003(2) -0.002(2)
C3 0.033(4) 0.008(3) 0.023(4) 0.000(3) 0.004(3) -0.001(2)
C4 0.026(3) 0.018(3) 0.021(3) -0.001(3) 0.003(2) -0.014(2)
C5 0.024(3) 0.018(3) 0.017(3) -0.005(3) -0.001(2) -0.004(2)
C6 0.021(3) 0.007(3) 0.019(3) -0.003(2) 0.002(2) 0.001(2)
C7 0.026(3) 0.011(3) 0.016(3) -0.003(2) -0.002(2) -0.002(2)
N1 0.018(3) 0.013(3) 0.022(3) 0.000(2) 0.0011(19) -0.0044(18)
N2 0.029(3) 0.027(3) 0.017(3) -0.002(2) -0.003(2) 0.002(2)
C8 0.022(3) 0.018(3) 0.017(3) -0.002(3) -0.005(2) -0.007(2)
C9 0.030(3) 0.019(3) 0.007(3) 0.002(2) -0.001(2) -0.003(2)
N3 0.029(3) 0.017(3) 0.026(3) -0.001(2) -0.013(2) 0.001(2)
C10 0.026(3) 0.010(3) 0.029(4) 0.004(3) 0.000(3) 0.000(2)
C11 0.022(3) 0.010(3) 0.027(4) 0.004(3) -0.008(2) -0.001(2)
Cu2 0.0165(4) 0.0112(4) 0.0158(4) -0.0031(3) -0.0044(3) -0.0003(2)
O2 0.015(2) 0.013(2) 0.018(2) -0.0061(17) -0.0086(16) 0.0056(15)
C12 0.016(3) 0.013(3) 0.028(4) -0.005(3) -0.005(2) -0.001(2)
C13 0.015(3) 0.020(3) 0.018(3) -0.007(3) -0.002(2) 0.003(2)
C14 0.015(3) 0.017(3) 0.030(4) -0.002(3) 0.000(2) 0.001(2)
C15 0.013(3) 0.023(3) 0.020(3) 0.007(3) -0.003(2) 0.002(2)
C16 0.015(3) 0.019(3) 0.019(3) 0.002(3) 0.002(2) 0.000(2)
C17 0.010(3) 0.020(3) 0.017(3) -0.001(3) 0.000(2) -0.005(2)
C18 0.016(3) 0.016(3) 0.018(3) -0.006(3) -0.003(2) 0.001(2)
N4 0.019(3) 0.009(3) 0.021(3) -0.002(2) -0.0014(19) 0.0022(17)
N5 0.023(3) 0.015(3) 0.024(3) -0.003(2) -0.005(2) 0.0024(19)
C19 0.021(3) 0.016(3) 0.035(4) -0.013(3) -0.006(3) 0.000(2)
C20 0.020(3) 0.014(3) 0.045(4) -0.006(3) 0.001(3) -0.002(2)
N6 0.023(3) 0.023(3) 0.026(3) -0.004(2) -0.005(2) -0.008(2)
C21 0.025(3) 0.028(4) 0.014(3) -0.001(3) -0.002(2) 0.002(2)
C22 0.019(3) 0.026(4) 0.021(4) -0.001(3) -0.003(2) -0.003(2)
Cl1 0.0204(8) 0.0192(8) 0.0218(8) -0.0026(6) -0.0027(6) -0.0023(5)
O3 0.027(3) 0.029(3) 0.059(4) -0.005(3) 0.008(2) 0.006(2)
O4 0.048(3) 0.051(4) 0.028(3) 0.011(3) 0.007(2) -0.004(2)
O5 0.039(3) 0.169(9) 0.028(3) -0.045(4) -0.008(3) -0.012(4)
O6 0.075(4) 0.020(3) 0.098(6) 0.012(4) 0.038(4) 0.001(3)
Cl2 0.0210(8) 0.0171(8) 0.0230(8) -0.0020(6) -0.0033(6) 0.0000(5)
O7 0.026(3) 0.027(3) 0.044(3) -0.012(2) 0.008(2) -0.0063(19)
O8 0.051(3) 0.030(3) 0.037(3) 0.010(2) -0.019(2) 0.002(2)
O9 0.032(3) 0.013(2) 0.055(4) -0.009(2) 0.009(2) 0.0009(18)
O10 0.034(3) 0.024(3) 0.030(3) -0.007(2) -0.012(2) -0.0021(19)

loop_
_atom_type_symbol
_atom_type_description
_atom_type_scat_dispersion_real
_atom_type_scat_dispersion_imag
_atom_type_scat_source
C C 0.0033 0.0016 'International Tables Vol C Tables 4.2.6.8 and 6.1.1.4'
H H 0.0000 0.0000 'International Tables Vol C Tables 4.2.6.8 and 6.1.1.4'
N N 0.0061 0.0033 'International Tables Vol C Tables 4.2.6.8 and 6.1.1.4'
O O 0.0106 0.0060 'International Tables Vol C Tables 4.2.6.8 and 6.1.1.4'
Cl Cl 0.1484 0.1585 'International Tables Vol C Tables 4.2.6.8 and 6.1.1.4'
Cu Cu 0.3201 1.2651 'International Tables Vol C Tables 4.2.6.8 and 6.1.1.4'

loop_
_geom_angle_atom_site_label_1
_geom_angle_atom_site_label_2
_geom_angle_atom_site_label_3
_geom_angle
_geom_angle_site_symmetry_1
_geom_angle_site_symmetry_3
_geom_angle_publ_flag
O1 Cu1 N1 171.68(19) 2_655 . ?
O1 Cu1 N3 102.2(2) 2_655 . ?
N1 Cu1 N3 85.2(2) . . ?
O1 Cu1 N2 92.0(2) 2_655 . ?
N1 Cu1 N2 84.8(3) . . ?
N3 Cu1 N2 138.0(3) . . ?
O1 Cu1 O1 81.7(2) 2_655 . ?
N1 Cu1 O1 92.7(2) . . ?
N3 Cu1 O1 106.1(3) . . ?
N2 Cu1 O1 115.1(2) . . ?
C1 O1 Cu1 130.2(4) . 2_655 ?
C1 O1 Cu1 120.5(4) . . ?
Cu1 O1 Cu1 98.3(2) 2_655 . ?
O1 C1 C2 119.0(5) . . ?
O1 C1 C6 121.8(6) . . ?
C2 C1 C6 119.1(6) . . ?
C1 C2 C3 118.6(6) . . ?
C2 C3 C4 122.3(6) . . ?
C5 C4 C3 118.4(6) . . ?
C4 C5 C6 119.8(6) . . ?
C5 C6 C1 121.3(6) . . ?
C5 C6 C7 118.2(5) . . ?
C1 C6 C7 120.2(5) . . ?
C6 C7 N1 112.9(5) . . ?
C11 N1 C8 112.9(5) . . ?
C11 N1 C7 106.5(5) . . ?
C8 N1 C7 111.5(5) . . ?
C11 N1 Cu1 104.5(4) . . ?
C8 N1 Cu1 108.9(4) . . ?
C7 N1 Cu1 112.4(4) . . ?
C9 N2 Cu1 107.6(4) . . ?
N1 C8 C9 111.0(5) . . ?
N2 C9 C8 108.8(5) . . ?
C10 N3 Cu1 109.4(4) . . ?
N3 C10 C11 108.3(5) . . ?
N1 C11 C10 111.6(5) . . ?
O2 Cu2 N6 93.5(2) 2_544 . ?
O2 Cu2 N4 171.95(18) 2_544 . ?
N6 Cu2 N4 84.5(3) . . ?
O2 Cu2 N5 101.1(2) 2_544 . ?
N6 Cu2 N5 133.2(3) . . ?
N4 Cu2 N5 85.8(2) . . ?
O2 Cu2 O2 81.0(2) 2_544 . ?
N6 Cu2 O2 117.0(2) . . ?
N4 Cu2 O2 92.9(2) . . ?
N5 Cu2 O2 109.2(2) . . ?
C12 O2 Cu2 127.9(4) . 2_544 ?
C12 O2 Cu2 122.0(4) . . ?
Cu2 O2 Cu2 99.0(2) 2_544 . ?
O2 C12 C13 121.0(5) . . ?
O2 C12 C17 120.7(5) . . ?
C13 C12 C17 118.3(5) . . ?
C12 C13 C14 119.4(5) . . ?
C15 C14 C13 121.7(6) . . ?
C16 C15 C14 119.2(5) . . ?
C15 C16 C17 121.1(6) . . ?
C16 C17 C12 119.7(6) . . ?
C16 C17 C18 119.5(5) . . ?
C12 C17 C18 120.3(5) . . ?
C17 C18 N4 116.5(5) . . ?
C21 N4 C19 109.7(5) . . ?
C21 N4 C18 109.5(5) . . ?
C19 N4 C18 109.2(5) . . ?
C21 N4 Cu2 109.9(4) . . ?
C19 N4 Cu2 104.9(4) . . ?
C18 N4 Cu2 113.5(4) . . ?
C20 N5 Cu2 107.0(4) . . ?
N4 C19 C20 108.8(5) . . ?
C19 C20 N5 111.1(5) . . ?
C22 N6 Cu2 108.8(4) . . ?
N4 C21 C22 109.4(5) . . ?
N6 C22 C21 106.8(5) . . ?
O6 Cl1 O4 106.8(4) . . ?
O6 Cl1 O5 110.3(5) . . ?
O4 Cl1 O5 110.2(4) . . ?
O6 Cl1 O3 112.0(4) . . ?
O4 Cl1 O3 109.1(4) . . ?
O5 Cl1 O3 108.4(4) . . ?
O7 Cl2 O8 106.9(3) . . ?
O7 Cl2 O10 109.4(3) . . ?
O8 Cl2 O10 110.2(3) . . ?
O7 Cl2 O9 110.9(3) . . ?
O8 Cl2 O9 110.0(4) . . ?
O10 Cl2 O9 109.3(3) . . ?

loop_
_geom_bond_atom_site_label_1
_geom_bond_atom_site_label_2
_geom_bond_distance
_geom_bond_site_symmetry_2
_geom_bond_publ_flag
Cu1 O1 1.969(5) 2_655 ?
Cu1 N1 2.059(6) . ?
Cu1 N3 2.060(6) . ?
Cu1 N2 2.063(7) . ?
Cu1 O1 2.111(6) . ?
O1 C1 1.346(7) . ?
O1 Cu1 1.969(5) 2_655 ?
C1 C2 1.366(9) . ?
C1 C6 1.418(9) . ?
C2 C3 1.368(8) . ?
C3 C4 1.432(9) . ?
C4 C5 1.344(9) . ?
C5 C6 1.383(8) . ?
C6 C7 1.452(8) . ?
C7 N1 1.494(8) . ?
N1 C11 1.453(8) . ?
N1 C8 1.473(9) . ?
N2 C9 1.507(8) . ?
C8 C9 1.515(9) . ?
N3 C10 1.517(8) . ?
C10 C11 1.537(9) . ?
Cu2 O2 1.966(5) 2_544 ?
Cu2 N6 1.991(7) . ?
Cu2 N4 2.047(6) . ?
Cu2 N5 2.039(6) . ?
Cu2 O2 2.160(6) . ?
O2 C12 1.358(7) . ?
O2 Cu2 1.966(5) 2_544 ?
C12 C13 1.417(9) . ?
C12 C17 1.434(8) . ?
C13 C14 1.417(8) . ?
C14 C15 1.381(9) . ?
C15 C16 1.399(9) . ?
C16 C17 1.406(8) . ?
C17 C18 1.487(9) . ?
C18 N4 1.517(8) . ?
N4 C21 1.458(9) . ?
N4 C19 1.476(8) . ?
N5 C20 1.494(8) . ?
C19 C20 1.484(10) . ?
N6 C22 1.513(8) . ?
C21 C22 1.525(9) . ?
Cl1 O6 1.395(6) . ?
Cl1 O4 1.422(6) . ?
Cl1 O5 1.438(6) . ?
Cl1 O3 1.445(5) . ?
Cl2 O7 1.413(5) . ?
Cl2 O8 1.413(6) . ?
Cl2 O10 1.456(5) . ?
Cl2 O9 1.453(5) . ?
